data_7205308
loop_
_publ_author_name
'Lemmerer, Andreas'
'Bernstein, Joel'
'Kahlenberg, Volker'

_publ_section_title
;
 Covalent assistance to supramolecular synthesis: directing the
 supramolecular assembly of co-crystals by in situ modification of
 hydrogen bonding functionality
;
_journal_issue 1
_journal_name_full CrystEngComm
_journal_page_first 55
_journal_paper_doi 10.1039/c0ce00347f
_journal_volume 13
_journal_year 2011
_chemical_formula_moiety '2(C6 H7 N3 O), C4 H6 O4'
_chemical_formula_sum 'C16 H20 N6 O6'
_chemical_formula_weight 392.38
_chemical_name_common '(succinic acid).(nicotinic acid hydrazide)2'
_chemical_name_systematic
;
(succinic acid).(nicotinic acid hydrazide)2
;
_space_group_IT_number 14
_symmetry_cell_setting monoclinic
_symmetry_space_group_name_Hall '-P 2ybc'
_symmetry_space_group_name_H-M 'P 1 21/c 1'
_atom_sites_solution_hydrogens geom
_atom_sites_solution_primary direct
_atom_sites_solution_secondary difmap
_audit_conform_dict_location ftp://ftp.iucr.org/pub/cif_core.dic
_audit_conform_dict_name cif_core.dic
_audit_conform_dict_version 2.3
_audit_creation_date 2009-11-10T11:24:55-00:00
_audit_creation_method 'WinGX routine CIF_UPDATE'
_cell_angle_alpha 90
_cell_angle_beta 104.449(4)
_cell_angle_gamma 90
_cell_formula_units_Z 4
_cell_length_a 8.0830(4)
_cell_length_b 26.5860(10)
_cell_length_c 8.0970(4)
_cell_measurement_reflns_used 5830
_cell_measurement_temperature 173(2)
_cell_measurement_theta_max 28.4311
_cell_measurement_theta_min 3.0158
_cell_volume 1684.97(14)
_computing_cell_refinement
;
CrysAlisPro, Oxford Diffraction Ltd.,
Version 1.171.33.32 (release 27-01-2009 CrysAlis171 .NET)
(compiled Jan 27 2009,14:17:37)
;
_computing_data_collection
;
CrysAlisPro, Oxford Diffraction Ltd.,
Version 1.171.33.32 (release 27-01-2009 CrysAlis171 .NET)
(compiled Jan 27 2009,14:17:37)
;
_computing_data_reduction
;
CrysAlisPro, Oxford Diffraction Ltd.,
Version 1.171.33.32 (release 27-01-2009 CrysAlis171 .NET)
(compiled Jan 27 2009,14:17:37)
;
_computing_molecular_graphics
;
Ortep-3 for Windows (Farrugia, 1997) and DIAMOND (Brandenburg, 1999)
;
_computing_publication_material
;
WinGX publication routines (Farrugia, 1999) and PLATON (Spek, 2003)
;
_computing_structure_refinement 'SHELXL-97 (Sheldrick, 1997)'
_computing_structure_solution 'SHELXS-97 (Sheldrick, 2008)'
_diffrn_ambient_temperature 173(2)
_diffrn_detector_area_resol_mean 10.3822
_diffrn_measured_fraction_theta_full 0.998
_diffrn_measured_fraction_theta_max 0.998
_diffrn_measurement_device_type 'Goniometer Xcalibur, detector: Ruby (Gemini ult'
_diffrn_measurement_method '\w scans'
_diffrn_radiation_monochromator graphite
_diffrn_radiation_type MoK\a
_diffrn_radiation_wavelength 0.71073
_diffrn_reflns_av_R_equivalents 0.0358
_diffrn_reflns_av_unetI/netI 0.031
_diffrn_reflns_limit_h_max 9
_diffrn_reflns_limit_h_min -9
_diffrn_reflns_limit_k_max 26
_diffrn_reflns_limit_k_min -32
_diffrn_reflns_limit_l_max 9
_diffrn_reflns_limit_l_min -8
_diffrn_reflns_number 11280
_diffrn_reflns_theta_full 25.5
_diffrn_reflns_theta_max 25.5
_diffrn_reflns_theta_min 3.02
_diffrn_standards_number 0
_exptl_absorpt_coefficient_mu 0.121
_exptl_absorpt_correction_T_max 0.99
_exptl_absorpt_correction_T_min 0.93
_exptl_absorpt_correction_type multi-scan
_exptl_absorpt_process_details
;
CrysAlis RED, Oxford Diffraction Ltd.,
Version 1.171.33.32 (release 27-01-2009 CrysAlis171 .NET)
(compiled Jan 27 2009,14:17:37)
Empirical absorption correction using spherical harmonics,
implemented in SCALE3 ABSPACK scaling algorithm.
;
_exptl_crystal_colour colourless
_exptl_crystal_density_diffrn 1.547
_exptl_crystal_density_method 'not measured'
_exptl_crystal_description block
_exptl_crystal_F_000 824
_exptl_crystal_size_max 0.24
_exptl_crystal_size_mid 0.21
_exptl_crystal_size_min 0.20
_refine_diff_density_max 0.166
_refine_diff_density_min -0.249
_refine_diff_density_rms 0.052
_refine_ls_extinction_method none
_refine_ls_goodness_of_fit_ref 1.027
_refine_ls_hydrogen_treatment mixed
_refine_ls_matrix_type full
_refine_ls_number_parameters 277
_refine_ls_number_reflns 3131
_refine_ls_number_restraints 0
_refine_ls_restrained_S_all 1.027
_refine_ls_R_factor_all 0.0489
_refine_ls_R_factor_gt 0.0359
_refine_ls_shift/su_max 0.006
_refine_ls_shift/su_mean 0
_refine_ls_structure_factor_coef Fsqd
_refine_ls_weighting_details 'calc w=1/[\s^2^(Fo^2^)+(0.0600P)^2^] where P=(Fo^2^+2Fc^2^)/3'
_refine_ls_weighting_scheme calc
_refine_ls_wR_factor_gt 0.0904
_refine_ls_wR_factor_ref 0.0946
_reflns_number_gt 2530
_reflns_number_total 3131
_reflns_threshold_expression >2sigma(I)
_cod_data_source_file C0CE00347F.TXT
_cod_data_source_block 5
_cod_depositor_comments
;
The following automatic conversions were performed:
'_symmetry_cell_setting' value 'Monoclinic' changed to 'monoclinic'
according to '/home/saulius/struct/CIF-dictionaries/cif_core.dic'
dictionary named 'cif_core.dic' version 2.4.1 from 2010-06-29.

Automatic conversion script
Id: cif_fix_enum 1555 2011-01-17 13:19:09Z saulius 
;
_cod_original_cell_volume 1684.97(13)
_cod_original_sg_symbol_H-M P2(1)/c
_cod_database_code 7205308

loop_
_symmetry_equiv_pos_as_xyz
'x, y, z'
'-x, y+1/2, -z+1/2'
'-x, -y, -z'
'x, -y-1/2, z-1/2'

loop_
_atom_site_label
_atom_site_type_symbol
_atom_site_fract_x
_atom_site_fract_y
_atom_site_fract_z
_atom_site_U_iso_or_equiv
_atom_site_adp_type
_atom_site_occupancy
_atom_site_symmetry_multiplicity
_atom_site_calc_flag
_atom_site_refinement_flags
_atom_site_disorder_assembly
_atom_site_disorder_group
C1A C 0.18520(16) 0.50945(5) -0.06719(18) 0.0181(3) Uani 1 1 d . . .
C2A C 0.31773(17) 0.48899(5) 0.04658(19) 0.0211(3) Uani 1 1 d . . .
H2A H 0.3855 0.51 0.132 0.025 Uiso 1 1 calc R . .
C3A C 0.26781(18) 0.41023(5) -0.0715(2) 0.0237(3) Uani 1 1 d . . .
H3A H 0.2976 0.3756 -0.0707 0.028 Uiso 1 1 calc R . .
C4A C 0.13442(18) 0.42734(5) -0.1910(2) 0.0239(3) Uani 1 1 d . . .
H4A H 0.0699 0.4054 -0.2755 0.029 Uiso 1 1 calc R . .
C5A C 0.09267(17) 0.47738(5) -0.18911(19) 0.0215(3) Uani 1 1 d . . .
H5A H -0.0018 0.4901 -0.2735 0.026 Uiso 1 1 calc R . .
C6A C 0.13620(16) 0.56362(5) -0.06482(18) 0.0186(3) Uani 1 1 d . . .
N1A N 0.21972(15) 0.59205(4) 0.06323(17) 0.0219(3) Uani 1 1 d . . .
N2A N 0.35870(14) 0.44045(4) 0.04523(16) 0.0237(3) Uani 1 1 d . . .
N3A N 0.18879(17) 0.64370(4) 0.08004(19) 0.0257(3) Uani 1 1 d . . .
O1A O 0.02330(12) 0.58053(3) -0.17606(14) 0.0247(3) Uani 1 1 d . . .
H1A H 0.298(2) 0.5814(6) 0.145(2) 0.037 Uiso 1 1 d . . .
H3AB H 0.197(2) 0.6606(6) -0.011(3) 0.037 Uiso 1 1 d . . .
H3AA H 0.095(2) 0.6467(6) 0.094(2) 0.037 Uiso 1 1 d . . .
C1B C 1.35946(16) 0.13756(5) 1.01625(19) 0.0185(3) Uani 1 1 d . . .
C2B C 1.24972(17) 0.15837(5) 0.8781(2) 0.0218(3) Uani 1 1 d . . .
H2B H 1.1822 0.1366 0.7951 0.026 Uiso 1 1 calc R . .
C3B C 1.32600(18) 0.23882(5) 0.9659(2) 0.0255(4) Uani 1 1 d . . .
H3B H 1.3125 0.2741 0.9488 0.031 Uiso 1 1 calc R . .
C4B C 1.44059(18) 0.22147(5) 1.1046(2) 0.0259(4) Uani 1 1 d . . .
H4B H 1.5092 0.2442 1.1832 0.031 Uiso 1 1 calc R . .
C5B C 1.45730(17) 0.17016(5) 1.1315(2) 0.0227(3) Uani 1 1 d . . .
H5B H 1.5365 0.1575 1.2298 0.027 Uiso 1 1 calc R . .
C6B C 1.37744(16) 0.08203(5) 1.04590(18) 0.0183(3) Uani 1 1 d . . .
N1B N 1.26519(15) 0.05253(4) 0.94979(16) 0.0206(3) Uani 1 1 d . . .
N2B N 1.23229(15) 0.20794(4) 0.85344(17) 0.0249(3) Uani 1 1 d . . .
N3B N 1.26317(16) -0.00022(4) 0.97003(19) 0.0244(3) Uani 1 1 d . . .
O1B O 1.49125(11) 0.06469(3) 1.15654(13) 0.0233(3) Uani 1 1 d . . .
H1B H 1.184(2) 0.0643(6) 0.876(2) 0.035 Uiso 1 1 d . . .
H3BA H 1.272(2) -0.0070(6) 1.077(2) 0.035 Uiso 1 1 d . . .
H3BB H 1.343(2) -0.0127(6) 0.932(2) 0.035 Uiso 1 1 d . . .
C10 C 0.64784(17) 0.36668(5) 0.2924(2) 0.0207(3) Uani 1 1 d . . .
C11 C 0.78612(18) 0.35376(5) 0.4405(2) 0.0234(3) Uani 1 1 d . . .
H11A H 0.7558 0.3655 0.5452 0.028 Uiso 1 1 calc R . .
H11B H 0.8913 0.3716 0.4324 0.028 Uiso 1 1 calc R . .
C12 C 0.82152(18) 0.29813(5) 0.4546(2) 0.0243(4) Uani 1 1 d . . .
H12A H 0.7183 0.2806 0.47 0.029 Uiso 1 1 calc R . .
H12B H 0.8435 0.2861 0.3463 0.029 Uiso 1 1 calc R . .
C13 C 0.96587(17) 0.28443(5) 0.59437(19) 0.0200(3) Uani 1 1 d . . .
O2 O 0.60710(13) 0.41468(3) 0.29027(14) 0.0260(3) Uani 1 1 d . . .
O3 O 0.58075(14) 0.33699(4) 0.18479(15) 0.0337(3) Uani 1 1 d . . .
O4 O 0.99083(13) 0.23559(3) 0.60417(14) 0.0288(3) Uani 1 1 d . . .
O5 O 1.05048(13) 0.31459(3) 0.68778(15) 0.0291(3) Uani 1 1 d . . .
H2 H 0.517(2) 0.4206(6) 0.196(3) 0.044 Uiso 1 1 d . . .
H4 H 1.084(2) 0.2287(6) 0.698(2) 0.044 Uiso 1 1 d . . .

loop_
_atom_site_aniso_label
_atom_site_aniso_U_11
_atom_site_aniso_U_22
_atom_site_aniso_U_33
_atom_site_aniso_U_23
_atom_site_aniso_U_13
_atom_site_aniso_U_12
C1A 0.0151(7) 0.0195(7) 0.0195(8) 0.0013(6) 0.0042(6) -0.0008(5)
C2A 0.0184(7) 0.0209(7) 0.0215(9) -0.0013(6) 0.0001(6) 0.0007(5)
C3A 0.0239(8) 0.0188(7) 0.0280(9) -0.0011(6) 0.0060(7) 0.0021(5)
C4A 0.0214(7) 0.0220(7) 0.0267(9) -0.0048(6) 0.0029(7) -0.0041(6)
C5A 0.0162(7) 0.0247(8) 0.0222(9) 0.0002(6) 0.0021(6) -0.0014(5)
C6A 0.0137(7) 0.0209(7) 0.0198(8) 0.0020(6) 0.0018(6) -0.0004(5)
N1A 0.0179(6) 0.0174(6) 0.0249(8) -0.0009(5) -0.0051(5) 0.0033(4)
N2A 0.0217(7) 0.0210(6) 0.0258(8) 0.0001(5) 0.0013(6) 0.0037(5)
N3A 0.0231(7) 0.0196(7) 0.0309(8) -0.0027(6) 0.0003(6) 0.0036(5)
O1A 0.0195(5) 0.0225(5) 0.0256(6) 0.0008(4) -0.0067(5) 0.0042(4)
C1B 0.0135(7) 0.0210(7) 0.0210(8) 0.0001(6) 0.0042(6) 0.0011(5)
C2B 0.0183(7) 0.0197(7) 0.0249(9) 0.0001(6) 0.0007(6) 0.0002(5)
C3B 0.0236(8) 0.0174(7) 0.0352(10) 0.0012(6) 0.0065(7) 0.0015(6)
C4B 0.0218(8) 0.0223(8) 0.0321(10) -0.0066(6) 0.0038(7) -0.0035(6)
C5B 0.0169(7) 0.0240(8) 0.0246(9) -0.0021(6) 0.0005(6) 0.0015(5)
C6B 0.0143(7) 0.0229(7) 0.0166(8) 0.0003(6) 0.0017(6) 0.0033(5)
N1B 0.0177(6) 0.0163(6) 0.0231(7) 0.0020(5) -0.0035(5) 0.0019(4)
N2B 0.0207(6) 0.0205(6) 0.0308(8) 0.0045(6) 0.0014(6) 0.0018(5)
N3B 0.0227(7) 0.0172(6) 0.0292(8) 0.0004(6) -0.0011(6) 0.0021(5)
O1B 0.0174(5) 0.0224(5) 0.0249(6) 0.0023(4) -0.0045(4) 0.0038(4)
C10 0.0172(7) 0.0206(7) 0.0236(8) 0.0007(6) 0.0037(6) 0.0002(5)
C11 0.0185(7) 0.0231(8) 0.0257(9) 0.0015(6) 0.0000(6) 0.0020(5)
C12 0.0202(7) 0.0229(8) 0.0268(9) 0.0012(6) 0.0001(6) 0.0029(6)
C13 0.0169(7) 0.0193(7) 0.0237(9) 0.0013(6) 0.0050(6) 0.0004(5)
O2 0.0227(6) 0.0190(5) 0.0300(7) -0.0001(4) -0.0051(5) 0.0060(4)
O3 0.0328(6) 0.0230(6) 0.0356(7) -0.0041(5) -0.0094(5) 0.0035(4)
O4 0.0243(6) 0.0167(5) 0.0376(7) 0.0034(5) -0.0070(5) 0.0030(4)
O5 0.0229(6) 0.0214(5) 0.0369(7) -0.0015(5) -0.0042(5) 0.0021(4)

loop_
_atom_type_symbol
_atom_type_description
_atom_type_scat_dispersion_real
_atom_type_scat_dispersion_imag
_atom_type_scat_source
C C 0.0033 0.0016 'International Tables Vol C Tables 4.2.6.8 and 6.1.1.4'
H H 0 0 'International Tables Vol C Tables 4.2.6.8 and 6.1.1.4'
N N 0.0061 0.0033 'International Tables Vol C Tables 4.2.6.8 and 6.1.1.4'
O O 0.0106 0.006 'International Tables Vol C Tables 4.2.6.8 and 6.1.1.4'

loop_
_geom_angle_atom_site_label_1
_geom_angle_atom_site_label_2
_geom_angle_atom_site_label_3
_geom_angle
_geom_angle_site_symmetry_1
_geom_angle_site_symmetry_3
_geom_angle_publ_flag
C2A C1A C5A 116.07(12) . . ?
C2A C1A C6A 123.40(12) . . ?
C5A C1A C6A 120.53(12) . . ?
N2A C2A C1A 122.98(13) . . ?
N2A C2A H2A 118.5 . . ?
C1A C2A H2A 118.5 . . ?
N2A C3A C4A 121.14(13) . . ?
N2A C3A H3A 119.4 . . ?
C4A C3A H3A 119.4 . . ?
C3A C4A C5A 118.54(13) . . ?
C3A C4A H4A 120.7 . . ?
C5A C4A H4A 120.7 . . ?
C4A C5A C1A 121.15(13) . . ?
C4A C5A H5A 119.4 . . ?
C1A C5A H5A 119.4 . . ?
O1A C6A N1A 121.22(12) . . ?
O1A C6A C1A 120.42(12) . . ?
N1A C6A C1A 118.37(12) . . ?
C6A N1A N3A 124.35(12) . . ?
C6A N1A H1A 124.1(11) . . ?
N3A N1A H1A 111.6(11) . . ?
C3A N2A C2A 120.11(12) . . ?
N1A N3A H3AB 111.6(11) . . ?
N1A N3A H3AA 108.0(12) . . ?
H3AB N3A H3AA 109.8(18) . . ?
C2B C1B C5B 116.74(12) . . ?
C2B C1B C6B 123.40(12) . . ?
C5B C1B C6B 119.86(13) . . ?
N2B C2B C1B 123.18(13) . . ?
N2B C2B H2B 118.4 . . ?
C1B C2B H2B 118.4 . . ?
N2B C3B C4B 121.38(13) . . ?
N2B C3B H3B 119.3 . . ?
C4B C3B H3B 119.3 . . ?
C3B C4B C5B 119.29(13) . . ?
C3B C4B H4B 120.4 . . ?
C5B C4B H4B 120.4 . . ?
C1B C5B C4B 119.96(14) . . ?
C1B C5B H5B 120 . . ?
C4B C5B H5B 120 . . ?
O1B C6B N1B 120.25(12) . . ?
O1B C6B C1B 121.49(12) . . ?
N1B C6B C1B 118.25(12) . . ?
C6B N1B N3B 123.76(12) . . ?
C6B N1B H1B 120.9(11) . . ?
N3B N1B H1B 115.2(11) . . ?
C3B N2B C2B 119.43(13) . . ?
N1B N3B H3BA 108.8(11) . . ?
N1B N3B H3BB 108.4(11) . . ?
H3BA N3B H3BB 113.5(17) . . ?
O3 C10 O2 124.15(13) . . ?
O3 C10 C11 123.75(12) . . ?
O2 C10 C11 112.09(12) . . ?
C10 C11 C12 112.66(12) . . ?
C10 C11 H11A 109.1 . . ?
C12 C11 H11A 109.1 . . ?
C10 C11 H11B 109.1 . . ?
C12 C11 H11B 109.1 . . ?
H11A C11 H11B 107.8 . . ?
C13 C12 C11 113.93(12) . . ?
C13 C12 H12A 108.8 . . ?
C11 C12 H12A 108.8 . . ?
C13 C12 H12B 108.8 . . ?
C11 C12 H12B 108.8 . . ?
H12A C12 H12B 107.7 . . ?
O5 C13 O4 124.81(13) . . ?
O5 C13 C12 123.11(12) . . ?
O4 C13 C12 112.08(12) . . ?
C10 O2 H2 108.7(10) . . ?
C13 O4 H4 108.7(10) . . ?

loop_
_geom_bond_atom_site_label_1
_geom_bond_atom_site_label_2
_geom_bond_distance
_geom_bond_site_symmetry_2
_geom_bond_publ_flag
C1A C2A 1.341(2) . ?
C1A C5A 1.3757(19) . ?
C1A C6A 1.4951(18) . ?
C2A N2A 1.3329(17) . ?
C2A H2A 0.95 . ?
C3A N2A 1.3160(18) . ?
C3A C4A 1.336(2) . ?
C3A H3A 0.95 . ?
C4A C5A 1.3734(19) . ?
C4A H4A 0.95 . ?
C5A H5A 0.95 . ?
C6A O1A 1.1983(16) . ?
C6A N1A 1.3240(18) . ?
N1A N3A 1.4084(16) . ?
N1A H1A 0.841(19) . ?
N3A H3AB 0.877(19) . ?
N3A H3AA 0.800(19) . ?
C1B C2B 1.360(2) . ?
C1B C5B 1.371(2) . ?
C1B C6B 1.4969(18) . ?
C2B N2B 1.3351(17) . ?
C2B H2B 0.95 . ?
C3B N2B 1.3161(19) . ?
C3B C4B 1.347(2) . ?
C3B H3B 0.95 . ?
C4B C5B 1.383(2) . ?
C4B H4B 0.95 . ?
C5B H5B 0.95 . ?
C6B O1B 1.2042(16) . ?
C6B N1B 1.3005(17) . ?
N1B N3B 1.4127(16) . ?
N1B H1B 0.834(18) . ?
N3B H3BA 0.870(19) . ?
N3B H3BB 0.848(19) . ?
C10 O3 1.2003(17) . ?
C10 O2 1.3170(16) . ?
C10 C11 1.461(2) . ?
C11 C12 1.5054(19) . ?
C11 H11A 0.99 . ?
C11 H11B 0.99 . ?
C12 C13 1.455(2) . ?
C12 H12A 0.99 . ?
C12 H12B 0.99 . ?
C13 O5 1.1936(17) . ?
C13 O4 1.3132(16) . ?
O2 H2 0.93(2) . ?
O4 H4 0.94(2) . ?

loop_
_geom_hbond_atom_site_label_D
_geom_hbond_atom_site_label_H
_geom_hbond_atom_site_label_A
_geom_hbond_distance_DH
_geom_hbond_distance_HA
_geom_hbond_distance_DA
_geom_hbond_angle_DHA
_geom_hbond_site_symmetry_A
O2 H2 N2A 0.93(2) 1.62(2) 2.540(2) 170(2) .
C3A H3A O3 0.95 2.87 3.446(2) 121 .
O4 H4 N2B 0.94(2) 1.60(2) 2.541(2) 171(2) .
C3B H3B O5 0.95 2.81 3.404(2) 122 .
N1A H1A O1B 0.84(2) 2.08(2) 2.914(2) 172(2) 2_756
N3A H3AB O4 0.88(2) 2.50(2) 3.036(2) 120(1) 2_655
N3A H3AB O3 0.88(2) 2.55(2) 3.213(2) 133(1) 3_665
N3A H3AA O5 0.80(2) 2.57(2) 3.212(2) 139(2) 3_666
N1B H1B O1A 0.83(2) 2.06(2) 2.885(2) 170(2) 2_645
N3B H3BA O2 0.87(2) 2.43(2) 2.995(2) 123(1) 2_746
N3B H3BB O1B 0.85(2) 2.17(2) 2.991(2) 163(2) 3_857
C2A H2A O1B 0.95 2.28 3.219(2) 171 2_756
C2B H2B O1A 0.95 2.26 3.167(2) 159 2_645

loop_
_geom_torsion_atom_site_label_1
_geom_torsion_atom_site_label_2
_geom_torsion_atom_site_label_3
_geom_torsion_atom_site_label_4
_geom_torsion
_geom_torsion_site_symmetry_1
_geom_torsion_site_symmetry_2
_geom_torsion_site_symmetry_3
_geom_torsion_site_symmetry_4
_geom_torsion_publ_flag
C5A C1A C2A N2A -0.7(2) . . . . ?
C6A C1A C2A N2A 178.82(13) . . . . ?
N2A C3A C4A C5A -0.5(2) . . . . ?
C3A C4A C5A C1A -0.1(2) . . . . ?
C2A C1A C5A C4A 0.7(2) . . . . ?
C6A C1A C5A C4A -178.85(13) . . . . ?
C2A C1A C6A O1A 175.23(14) . . . . ?
C5A C1A C6A O1A -5.3(2) . . . . ?
C2A C1A C6A N1A -5.2(2) . . . . ?
C5A C1A C6A N1A 174.30(13) . . . . ?
O1A C6A N1A N3A -1.5(2) . . . . ?
C1A C6A N1A N3A 178.94(13) . . . . ?
C4A C3A N2A C2A 0.5(2) . . . . ?
C1A C2A N2A C3A 0.1(2) . . . . ?
C5B C1B C2B N2B -1.3(2) . . . . ?
C6B C1B C2B N2B 178.98(13) . . . . ?
N2B C3B C4B C5B -1.5(2) . . . . ?
C2B C1B C5B C4B 0.4(2) . . . . ?
C6B C1B C5B C4B -179.84(13) . . . . ?
C3B C4B C5B C1B 0.9(2) . . . . ?
C2B C1B C6B O1B 169.79(14) . . . . ?
C5B C1B C6B O1B -9.9(2) . . . . ?
C2B C1B C6B N1B -11.0(2) . . . . ?
C5B C1B C6B N1B 169.33(13) . . . . ?
O1B C6B N1B N3B 2.4(2) . . . . ?
C1B C6B N1B N3B -176.88(13) . . . . ?
C4B C3B N2B C2B 0.7(2) . . . . ?
C1B C2B N2B C3B 0.8(2) . . . . ?
O3 C10 C11 C12 -6.7(2) . . . . ?
O2 C10 C11 C12 173.95(13) . . . . ?
C10 C11 C12 C13 176.19(13) . . . . ?
C11 C12 C13 O5 -1.2(2) . . . . ?
C11 C12 C13 O4 178.95(13) . . . . ?

loop_
_cod_related_entry_id
_cod_related_entry_database
_cod_related_entry_code
1 ChemSpider 30653727
